data_2227081
loop_
_publ_author_name
'Chantrapromma, Suchada'
'Chanawanno, Kullapa'
'Fun, Hoong-Kun'

_publ_section_title
;
 (<i>E</i>)-2-[4-(Dimethylamino)styryl]-1-methylpyridinium
 4-methylbenzenesulfonate monohydrate
;
_journal_coeditor_code SJ5034
_journal_issue 8
_journal_name_full 'Acta Crystallographica Section E'
_journal_page_first o1975
_journal_page_last o1976
_journal_paper_doi 10.1107/S1600536810026309
_journal_volume 66
_journal_year 2010
_chemical_formula_iupac 'C16 H19 N2 +, C7 H7 O3 S -, H2 O'
_chemical_formula_moiety 'C16 H19 N2 +, C7 H7 O3 S -, H2 O'
_chemical_formula_sum 'C23 H28 N2 O4 S'
_chemical_formula_weight 428.53
_chemical_melting_point_gt 468
_chemical_melting_point_lt 469
_chemical_name_systematic
;
(<i>E</i>)-2-[4-(Dimethylamino)styryl]-1-methylpyridinium
4-methylbenzenesulfonate monohydrate
;
_space_group_IT_number 2
_symmetry_cell_setting triclinic
_symmetry_space_group_name_Hall '-P 1'
_symmetry_space_group_name_H-M 'P -1'
_atom_sites_solution_hydrogens geom
_atom_sites_solution_primary direct
_atom_sites_solution_secondary difmap
_audit_creation_method SHELXL-97
_cell_angle_alpha 75.801(3)
_cell_angle_beta 79.438(3)
_cell_angle_gamma 76.865(2)
_cell_formula_units_Z 2
_cell_length_a 7.3469(9)
_cell_length_b 9.8860(12)
_cell_length_c 15.5541(19)
_cell_measurement_reflns_used 4122
_cell_measurement_temperature 100
_cell_measurement_theta_max 26.00
_cell_measurement_theta_min 1.36
_cell_volume 1056.8(2)
_computing_cell_refinement 'SAINT (Bruker, 2009)'
_computing_data_collection 'APEX2 (Bruker, 2009)'
_computing_data_reduction 'SAINT (Bruker, 2009)'
_computing_molecular_graphics 'SHELXTL (Sheldrick, 2008)'
_computing_publication_material
;
SHELXTL (Sheldrick, 2008) and PLATON (Spek, 2009)
;
_computing_structure_refinement 'SHELXTL (Sheldrick, 2008)'
_computing_structure_solution 'SHELXTL (Sheldrick, 2008)'
_diffrn_ambient_temperature 100
_diffrn_measured_fraction_theta_full 0.994
_diffrn_measured_fraction_theta_max 0.994
_diffrn_measurement_device_type 'Bruker APEXII DUO CCD area-detector'
_diffrn_measurement_method '\f and \w scans'
_diffrn_radiation_monochromator graphite
_diffrn_radiation_source 'sealed tube'
_diffrn_radiation_type MoK\a
_diffrn_radiation_wavelength 0.71073
_diffrn_reflns_av_R_equivalents 0.0449
_diffrn_reflns_av_sigmaI/netI 0.0411
_diffrn_reflns_limit_h_max 9
_diffrn_reflns_limit_h_min -9
_diffrn_reflns_limit_k_max 12
_diffrn_reflns_limit_k_min -12
_diffrn_reflns_limit_l_max 19
_diffrn_reflns_limit_l_min -19
_diffrn_reflns_number 15705
_diffrn_reflns_theta_full 26.00
_diffrn_reflns_theta_max 26.00
_diffrn_reflns_theta_min 1.36
_diffrn_standards_number 0
_exptl_absorpt_coefficient_mu 0.186
_exptl_absorpt_correction_T_max 0.9893
_exptl_absorpt_correction_T_min 0.9185
_exptl_absorpt_correction_type multi-scan
_exptl_absorpt_process_details '(SADABS; Bruker, 2009)'
_exptl_crystal_colour Orange
_exptl_crystal_density_diffrn 1.347
_exptl_crystal_density_method 'not measured'
_exptl_crystal_description Needle
_exptl_crystal_F_000 456
_exptl_crystal_size_max 0.47
_exptl_crystal_size_mid 0.13
_exptl_crystal_size_min 0.06
_refine_diff_density_max 0.509
_refine_diff_density_min -0.560
_refine_ls_extinction_method none
_refine_ls_goodness_of_fit_ref 1.105
_refine_ls_hydrogen_treatment mixed
_refine_ls_matrix_type full
_refine_ls_number_parameters 282
_refine_ls_number_reflns 4122
_refine_ls_number_restraints 0
_refine_ls_restrained_S_all 1.105
_refine_ls_R_factor_all 0.0682
_refine_ls_R_factor_gt 0.0528
_refine_ls_shift/su_max 0.001
_refine_ls_shift/su_max_lt 0.001
_refine_ls_shift/su_mean 0.000
_refine_ls_structure_factor_coef Fsqd
_refine_ls_weighting_details 'calc w=1/[\s^2^(Fo^2^)+(0.0690P)^2^+1.5338P] where P=(Fo^2^+2Fc^2^)/3'
_refine_ls_weighting_scheme calc
_refine_ls_wR_factor_gt 0.1458
_refine_ls_wR_factor_ref 0.1563
_reflns_number_gt 3307
_reflns_number_total 4122
_reflns_threshold_expression I>2\s(I)
_cod_data_source_file sj5034.cif
_cod_data_source_block I
_cod_database_code 2227081
_cod_database_fobs_code 2227081

loop_
_symmetry_equiv_pos_as_xyz
'x, y, z'
'-x, -y, -z'

loop_
_atom_site_type_symbol
_atom_site_label
_atom_site_fract_x
_atom_site_fract_y
_atom_site_fract_z
_atom_site_U_iso_or_equiv
_atom_site_adp_type
_atom_site_calc_flag
_atom_site_refinement_flags
_atom_site_occupancy
_atom_site_disorder_assembly
_atom_site_disorder_group
N N1 1.0171(3) 0.9737(2) 0.12371(15) 0.0145(5) Uani d . 1 . .
N N2 -0.1299(3) 0.8266(3) 0.39380(16) 0.0215(5) Uani d . 1 . .
C C1 1.1969(4) 0.9572(3) 0.08076(18) 0.0176(6) Uani d . 1 . .
H H1A 1.2683 1.0256 0.0766 0.021 Uiso calc R 1 . .
C C2 1.2745(4) 0.8414(3) 0.04353(19) 0.0198(6) Uani d . 1 . .
H H2A 1.3976 0.8309 0.0143 0.024 Uiso calc R 1 . .
C C3 1.1662(4) 0.7399(3) 0.05011(18) 0.0189(6) Uani d . 1 . .
H H3A 1.2161 0.6606 0.0252 0.023 Uiso calc R 1 . .
C C4 0.9842(4) 0.7579(3) 0.09382(18) 0.0170(6) Uani d . 1 . .
H H4A 0.9115 0.6905 0.0975 0.020 Uiso calc R 1 . .
C C5 0.9067(4) 0.8750(3) 0.13271(18) 0.0152(5) Uani d . 1 . .
C C6 0.7180(4) 0.8965(3) 0.18253(18) 0.0166(6) Uani d . 1 . .
H H6A 0.6710 0.9821 0.2007 0.020 Uiso calc R 1 . .
C C7 0.6089(4) 0.7978(3) 0.20334(18) 0.0177(6) Uani d . 1 . .
H H7A 0.6566 0.7156 0.1812 0.021 Uiso calc R 1 . .
C C8 0.4235(4) 0.8062(3) 0.25704(18) 0.0166(5) Uani d . 1 . .
C C9 0.3246(4) 0.6955(3) 0.26819(19) 0.0182(6) Uani d . 1 . .
H H9A 0.3816 0.6174 0.2431 0.022 Uiso calc R 1 . .
C C10 0.1460(4) 0.6991(3) 0.31509(18) 0.0168(6) Uani d . 1 . .
H H10A 0.0860 0.6230 0.3223 0.020 Uiso calc R 1 . .
C C11 0.0532(4) 0.8173(3) 0.35233(18) 0.0163(5) Uani d . 1 . .
C C12 0.1546(4) 0.9257(3) 0.34420(18) 0.0176(6) Uani d . 1 . .
H H12A 0.0992 1.0026 0.3707 0.021 Uiso calc R 1 . .
C C13 0.3347(4) 0.9203(3) 0.29778(18) 0.0172(6) Uani d . 1 . .
H H13A 0.3980 0.9937 0.2935 0.021 Uiso calc R 1 . .
C C14 0.9449(4) 1.1036(3) 0.16027(19) 0.0186(6) Uani d . 1 . .
H H14A 0.8340 1.1563 0.1345 0.028 Uiso calc R 1 . .
H H14B 1.0398 1.1612 0.1460 0.028 Uiso calc R 1 . .
H H14C 0.9142 1.0774 0.2241 0.028 Uiso calc R 1 . .
C C15 -0.2224(4) 0.7057(3) 0.4121(2) 0.0236(6) Uani d . 1 . .
H H15A -0.2238 0.6787 0.3570 0.035 Uiso calc R 1 . .
H H15B -0.3496 0.7309 0.4400 0.035 Uiso calc R 1 . .
H H15C -0.1552 0.6275 0.4515 0.035 Uiso calc R 1 . .
C C16 -0.2284(4) 0.9532(3) 0.4263(2) 0.0248(6) Uani d . 1 . .
H H16A -0.2241 1.0353 0.3784 0.037 Uiso calc R 1 . .
H H16B -0.1688 0.9626 0.4740 0.037 Uiso calc R 1 . .
H H16C -0.3574 0.9455 0.4481 0.037 Uiso calc R 1 . .
S S1 0.39079(9) 0.30482(7) 0.18364(5) 0.01550(19) Uani d . 1 . .
O O1 0.3624(3) 0.2330(2) 0.11664(13) 0.0202(4) Uani d . 1 . .
O O2 0.4315(3) 0.4458(2) 0.14332(13) 0.0214(5) Uani d . 1 . .
O O3 0.5235(3) 0.2178(2) 0.24342(14) 0.0205(4) Uani d . 1 . .
C C17 0.1685(3) 0.3327(3) 0.25164(18) 0.0138(5) Uani d . 1 . .
C C18 0.0064(4) 0.3932(3) 0.21068(18) 0.0157(5) Uani d . 1 . .
H H18A 0.0153 0.4239 0.1488 0.019 Uiso calc R 1 . .
C C19 -0.1682(4) 0.4069(3) 0.26349(19) 0.0170(6) Uani d . 1 . .
H H19A -0.2767 0.4449 0.2364 0.020 Uiso calc R 1 . .
C C20 -0.1835(4) 0.3651(3) 0.35578(19) 0.0182(6) Uani d . 1 . .
C C21 -0.0197(4) 0.3085(3) 0.39579(19) 0.0196(6) Uani d . 1 . .
H H21A -0.0280 0.2819 0.4578 0.024 Uiso calc R 1 . .
C C22 0.1561(4) 0.2916(3) 0.34368(18) 0.0166(6) Uani d . 1 . .
H H22A 0.2647 0.2529 0.3707 0.020 Uiso calc R 1 . .
C C23 -0.3743(4) 0.3757(3) 0.4126(2) 0.0266(7) Uani d . 1 . .
H H23A -0.3581 0.3418 0.4746 0.040 Uiso calc R 1 . .
H H23B -0.4472 0.3190 0.3963 0.040 Uiso calc R 1 . .
H H23C -0.4389 0.4730 0.4031 0.040 Uiso calc R 1 . .
O O1W 0.7344(3) 0.5643(2) 0.04598(15) 0.0251(5) Uani d . 1 . .
H H1W1 0.645(7) 0.524(5) 0.070(3) 0.056(13) Uiso d . 1 . .
H H2W1 0.699(5) 0.618(4) -0.009(3) 0.033(10) Uiso d . 1 . .

loop_
_atom_site_aniso_label
_atom_site_aniso_U_11
_atom_site_aniso_U_22
_atom_site_aniso_U_33
_atom_site_aniso_U_12
_atom_site_aniso_U_13
_atom_site_aniso_U_23
N1 0.0088(10) 0.0153(11) 0.0197(11) -0.0024(9) -0.0005(9) -0.0051(9)
N2 0.0114(12) 0.0250(13) 0.0286(13) -0.0059(10) 0.0045(10) -0.0096(10)
C1 0.0078(12) 0.0207(14) 0.0230(14) -0.0019(10) -0.0013(10) -0.0038(11)
C2 0.0083(13) 0.0234(14) 0.0237(14) 0.0021(11) 0.0016(11) -0.0049(11)
C3 0.0164(14) 0.0163(13) 0.0209(14) 0.0024(11) -0.0021(11) -0.0034(11)
C4 0.0140(13) 0.0148(13) 0.0213(14) -0.0014(10) -0.0025(11) -0.0032(11)
C5 0.0115(13) 0.0154(13) 0.0180(13) -0.0019(10) -0.0030(10) -0.0019(10)
C6 0.0109(13) 0.0168(13) 0.0203(14) -0.0003(10) -0.0005(10) -0.0040(11)
C7 0.0113(13) 0.0174(13) 0.0231(14) -0.0003(10) -0.0018(11) -0.0046(11)
C8 0.0105(13) 0.0167(13) 0.0211(14) -0.0016(10) -0.0023(10) -0.0022(10)
C9 0.0136(14) 0.0154(13) 0.0251(14) -0.0002(11) -0.0034(11) -0.0050(11)
C10 0.0129(13) 0.0149(13) 0.0239(14) -0.0069(10) -0.0024(11) -0.0026(11)
C11 0.0102(13) 0.0192(13) 0.0179(13) -0.0028(10) -0.0011(10) -0.0018(10)
C12 0.0149(13) 0.0166(13) 0.0213(14) -0.0028(11) -0.0015(11) -0.0052(11)
C13 0.0117(13) 0.0175(13) 0.0221(14) -0.0035(10) -0.0024(11) -0.0028(11)
C14 0.0114(13) 0.0176(13) 0.0275(15) -0.0020(10) 0.0016(11) -0.0100(11)
C15 0.0147(14) 0.0294(16) 0.0268(15) -0.0090(12) 0.0022(12) -0.0054(12)
C16 0.0145(14) 0.0289(16) 0.0283(16) -0.0032(12) 0.0053(12) -0.0082(13)
S1 0.0063(3) 0.0145(3) 0.0248(4) -0.0030(2) 0.0034(2) -0.0058(3)
O1 0.0130(10) 0.0195(10) 0.0287(11) -0.0047(8) 0.0046(8) -0.0104(8)
O2 0.0116(10) 0.0181(10) 0.0320(11) -0.0049(8) 0.0060(8) -0.0052(8)
O3 0.0055(9) 0.0211(10) 0.0332(11) 0.0004(7) -0.0020(8) -0.0057(8)
C17 0.0055(12) 0.0123(12) 0.0236(14) -0.0031(9) 0.0029(10) -0.0064(10)
C18 0.0112(13) 0.0150(13) 0.0210(14) -0.0029(10) -0.0015(10) -0.0040(10)
C19 0.0086(12) 0.0130(13) 0.0296(15) 0.0001(10) -0.0039(11) -0.0059(11)
C20 0.0087(13) 0.0195(13) 0.0269(15) -0.0050(10) 0.0044(11) -0.0086(11)
C21 0.0153(14) 0.0233(14) 0.0196(14) -0.0052(11) 0.0006(11) -0.0043(11)
C22 0.0091(13) 0.0171(13) 0.0244(14) -0.0032(10) -0.0028(10) -0.0049(11)
C23 0.0117(14) 0.0357(17) 0.0310(16) -0.0056(12) 0.0055(12) -0.0098(13)
O1W 0.0169(11) 0.0311(12) 0.0287(12) -0.0126(9) 0.0002(9) -0.0038(10)

loop_
_atom_type_symbol
_atom_type_description
_atom_type_scat_dispersion_real
_atom_type_scat_dispersion_imag
_atom_type_scat_source
C C 0.0033 0.0016 'International Tables Vol C Tables 4.2.6.8 and 6.1.1.4'
H H 0.0000 0.0000 'International Tables Vol C Tables 4.2.6.8 and 6.1.1.4'
N N 0.0061 0.0033 'International Tables Vol C Tables 4.2.6.8 and 6.1.1.4'
O O 0.0106 0.0060 'International Tables Vol C Tables 4.2.6.8 and 6.1.1.4'
S S 0.1246 0.1234 'International Tables Vol C Tables 4.2.6.8 and 6.1.1.4'

loop_
_geom_angle_atom_site_label_1
_geom_angle_atom_site_label_2
_geom_angle_atom_site_label_3
_geom_angle_site_symmetry_1
_geom_angle_site_symmetry_3
_geom_angle
_geom_angle_publ_flag
C1 N1 C5 . . 121.8(2) ?
C1 N1 C14 . . 117.0(2) ?
C5 N1 C14 . . 121.2(2) ?
C11 N2 C15 . . 120.3(2) ?
C11 N2 C16 . . 120.6(2) ?
C15 N2 C16 . . 118.9(2) ?
N1 C1 C2 . . 121.1(2) ?
N1 C1 H1A . . 119.5 ?
C2 C1 H1A . . 119.5 ?
C1 C2 C3 . . 118.9(2) ?
C1 C2 H2A . . 120.5 ?
C3 C2 H2A . . 120.5 ?
C4 C3 C2 . . 119.4(2) ?
C4 C3 H3A . . 120.3 ?
C2 C3 H3A . . 120.3 ?
C3 C4 C5 . . 121.5(2) ?
C3 C4 H4A . . 119.3 ?
C5 C4 H4A . . 119.3 ?
N1 C5 C4 . . 117.3(2) ?
N1 C5 C6 . . 118.9(2) ?
C4 C5 C6 . . 123.8(2) ?
C7 C6 C5 . . 122.8(2) ?
C7 C6 H6A . . 118.6 ?
C5 C6 H6A . . 118.6 ?
C6 C7 C8 . . 126.8(3) ?
C6 C7 H7A . . 116.6 ?
C8 C7 H7A . . 116.6 ?
C13 C8 C9 . . 117.2(2) ?
C13 C8 C7 . . 123.7(2) ?
C9 C8 C7 . . 119.0(2) ?
C10 C9 C8 . . 122.1(2) ?
C10 C9 H9A . . 119.0 ?
C8 C9 H9A . . 119.0 ?
C9 C10 C11 . . 120.6(2) ?
C9 C10 H10A . . 119.7 ?
C11 C10 H10A . . 119.7 ?
N2 C11 C12 . . 121.5(2) ?
N2 C11 C10 . . 121.1(2) ?
C12 C11 C10 . . 117.4(2) ?
C13 C12 C11 . . 121.5(2) ?
C13 C12 H12A . . 119.3 ?
C11 C12 H12A . . 119.3 ?
C12 C13 C8 . . 121.1(2) ?
C12 C13 H13A . . 119.5 ?
C8 C13 H13A . . 119.5 ?
N1 C14 H14A . . 109.5 ?
N1 C14 H14B . . 109.5 ?
H14A C14 H14B . . 109.5 ?
N1 C14 H14C . . 109.5 ?
H14A C14 H14C . . 109.5 ?
H14B C14 H14C . . 109.5 ?
N2 C15 H15A . . 109.5 ?
N2 C15 H15B . . 109.5 ?
H15A C15 H15B . . 109.5 ?
N2 C15 H15C . . 109.5 ?
H15A C15 H15C . . 109.5 ?
H15B C15 H15C . . 109.5 ?
N2 C16 H16A . . 109.5 ?
N2 C16 H16B . . 109.5 ?
H16A C16 H16B . . 109.5 ?
N2 C16 H16C . . 109.5 ?
H16A C16 H16C . . 109.5 ?
H16B C16 H16C . . 109.5 ?
O3 S1 O2 . . 113.73(11) ?
O3 S1 O1 . . 113.30(12) ?
O2 S1 O1 . . 111.86(12) ?
O3 S1 C17 . . 106.05(12) ?
O2 S1 C17 . . 105.69(11) ?
O1 S1 C17 . . 105.35(11) ?
C22 C17 C18 . . 120.5(2) ?
C22 C17 S1 . . 120.3(2) ?
C18 C17 S1 . . 119.2(2) ?
C19 C18 C17 . . 119.1(2) ?
C19 C18 H18A . . 120.4 ?
C17 C18 H18A . . 120.4 ?
C20 C19 C18 . . 121.2(2) ?
C20 C19 H19A . . 119.4 ?
C18 C19 H19A . . 119.4 ?
C19 C20 C21 . . 118.9(2) ?
C19 C20 C23 . . 120.9(3) ?
C21 C20 C23 . . 120.2(3) ?
C22 C21 C20 . . 120.6(3) ?
C22 C21 H21A . . 119.7 ?
C20 C21 H21A . . 119.7 ?
C17 C22 C21 . . 119.6(2) ?
C17 C22 H22A . . 120.2 ?
C21 C22 H22A . . 120.2 ?
C20 C23 H23A . . 109.5 ?
C20 C23 H23B . . 109.5 ?
H23A C23 H23B . . 109.5 ?
C20 C23 H23C . . 109.5 ?
H23A C23 H23C . . 109.5 ?
H23B C23 H23C . . 109.5 ?
H1W1 O1W H2W1 . . 105(4) ?

loop_
_geom_bond_atom_site_label_1
_geom_bond_atom_site_label_2
_geom_bond_site_symmetry_2
_geom_bond_distance
_geom_bond_publ_flag
N1 C1 . 1.360(3) ?
N1 C5 . 1.372(3) ?
N1 C14 . 1.480(3) ?
N2 C11 . 1.374(3) ?
N2 C15 . 1.450(4) ?
N2 C16 . 1.454(4) ?
C1 C2 . 1.371(4) ?
C1 H1A . 0.9300 ?
C2 C3 . 1.390(4) ?
C2 H2A . 0.9300 ?
C3 C4 . 1.378(4) ?
C3 H3A . 0.9300 ?
C4 C5 . 1.396(4) ?
C4 H4A . 0.9300 ?
C5 C6 . 1.456(4) ?
C6 C7 . 1.343(4) ?
C6 H6A . 0.9300 ?
C7 C8 . 1.458(4) ?
C7 H7A . 0.9300 ?
C8 C13 . 1.402(4) ?
C8 C9 . 1.406(4) ?
C9 C10 . 1.377(4) ?
C9 H9A . 0.9300 ?
C10 C11 . 1.411(4) ?
C10 H10A . 0.9300 ?
C11 C12 . 1.407(4) ?
C12 C13 . 1.383(4) ?
C12 H12A . 0.9300 ?
C13 H13A . 0.9300 ?
C14 H14A . 0.9600 ?
C14 H14B . 0.9600 ?
C14 H14C . 0.9600 ?
C15 H15A . 0.9600 ?
C15 H15B . 0.9600 ?
C15 H15C . 0.9600 ?
C16 H16A . 0.9600 ?
C16 H16B . 0.9600 ?
C16 H16C . 0.9600 ?
S1 O3 . 1.454(2) ?
S1 O2 . 1.4553(19) ?
S1 O1 . 1.464(2) ?
S1 C17 . 1.780(3) ?
C17 C22 . 1.381(4) ?
C17 C18 . 1.396(4) ?
C18 C19 . 1.389(4) ?
C18 H18A . 0.9300 ?
C19 C20 . 1.384(4) ?
C19 H19A . 0.9300 ?
C20 C21 . 1.395(4) ?
C20 C23 . 1.511(4) ?
C21 C22 . 1.392(4) ?
C21 H21A . 0.9300 ?
C22 H22A . 0.9300 ?
C23 H23A . 0.9600 ?
C23 H23B . 0.9600 ?
C23 H23C . 0.9600 ?
O1W H1W1 . 0.83(5) ?
O1W H2W1 . 0.94(4) ?

loop_
_geom_hbond_atom_site_label_D
_geom_hbond_atom_site_label_H
_geom_hbond_atom_site_label_A
_geom_hbond_site_symmetry_A
_geom_hbond_distance_DH
_geom_hbond_distance_HA
_geom_hbond_distance_DA
_geom_hbond_angle_DHA
_geom_hbond_publ_flag
O1W H1W1 O2 1_555 0.83(5) 1.96(5) 2.774(3) 170(4) y
O1W H2W1 O1 2_665 0.94(4) 1.99(4) 2.906(3) 167(3) y
C1 H1A O1 1_665 0.93 2.55 3.424(3) 157 y
C2 H2A O1 2_765 0.93 2.54 3.382(4) 150 y
C4 H4A O1W 1_555 0.93 2.35 3.222(4) 157 y
C6 H6A O3 1_565 0.93 2.53 3.456(4) 176 y
C9 H9A O2 1_555 0.93 2.49 3.376(3) 158 y
C13 H13A O3 1_565 0.93 2.49 3.390(4) 164 y
C14 H14B O1 1_665 0.96 2.56 3.479(4) 161 y
C22 H22A O3 1_555 0.93 2.51 2.894(3) 105 y

loop_
_geom_torsion_atom_site_label_1
_geom_torsion_atom_site_label_2
_geom_torsion_atom_site_label_3
_geom_torsion_atom_site_label_4
_geom_torsion_site_symmetry_1
_geom_torsion_site_symmetry_2
_geom_torsion_site_symmetry_3
_geom_torsion_site_symmetry_4
_geom_torsion
_geom_torsion_publ_flag
C5 N1 C1 C2 . . . . 0.8(4) ?
C14 N1 C1 C2 . . . . -178.9(3) ?
N1 C1 C2 C3 . . . . 0.1(4) ?
C1 C2 C3 C4 . . . . -0.1(4) ?
C2 C3 C4 C5 . . . . -0.8(4) ?
C1 N1 C5 C4 . . . . -1.7(4) ?
C14 N1 C5 C4 . . . . 178.1(2) ?
C1 N1 C5 C6 . . . . 177.6(2) ?
C14 N1 C5 C6 . . . . -2.6(4) ?
C3 C4 C5 N1 . . . . 1.7(4) ?
C3 C4 C5 C6 . . . . -177.6(3) ?
N1 C5 C6 C7 . . . . -172.2(3) ?
C4 C5 C6 C7 . . . . 7.1(4) ?
C5 C6 C7 C8 . . . . 176.3(3) ?
C6 C7 C8 C13 . . . . -2.3(4) ?
C6 C7 C8 C9 . . . . 176.7(3) ?
C13 C8 C9 C10 . . . . 1.6(4) ?
C7 C8 C9 C10 . . . . -177.4(3) ?
C8 C9 C10 C11 . . . . 1.5(4) ?
C15 N2 C11 C12 . . . . -171.6(3) ?
C16 N2 C11 C12 . . . . 3.5(4) ?
C15 N2 C11 C10 . . . . 9.3(4) ?
C16 N2 C11 C10 . . . . -175.6(3) ?
C9 C10 C11 N2 . . . . 175.4(3) ?
C9 C10 C11 C12 . . . . -3.8(4) ?
N2 C11 C12 C13 . . . . -176.0(3) ?
C10 C11 C12 C13 . . . . 3.1(4) ?
C11 C12 C13 C8 . . . . -0.1(4) ?
C9 C8 C13 C12 . . . . -2.3(4) ?
C7 C8 C13 C12 . . . . 176.7(3) ?
O3 S1 C17 C22 . . . . 8.8(2) ?
O2 S1 C17 C22 . . . . -112.3(2) ?
O1 S1 C17 C22 . . . . 129.2(2) ?
O3 S1 C17 C18 . . . . -169.54(19) ?
O2 S1 C17 C18 . . . . 69.4(2) ?
O1 S1 C17 C18 . . . . -49.1(2) ?
C22 C17 C18 C19 . . . . -2.3(4) ?
S1 C17 C18 C19 . . . . 176.08(19) ?
C17 C18 C19 C20 . . . . 1.6(4) ?
C18 C19 C20 C21 . . . . 0.1(4) ?
C18 C19 C20 C23 . . . . -177.9(2) ?
C19 C20 C21 C22 . . . . -1.3(4) ?
C23 C20 C21 C22 . . . . 176.7(2) ?
C18 C17 C22 C21 . . . . 1.1(4) ?
S1 C17 C22 C21 . . . . -177.2(2) ?
C20 C21 C22 C17 . . . . 0.7(4) ?

loop_
_cod_related_entry_id
_cod_related_entry_database
_cod_related_entry_code
1 ChemSpider 30656168
